data_1510586
loop_
_publ_author_name
'Zachwieja, U.'

_publ_section_title
;
 K4 Au7 Ge2: eine Gerueststruktur mit Au7-Doppeltetraedern und Ge2-Hanteln
;
_journal_name_full 'Zeitschrift fuer Anorganische und Allgemeine Chemie'
_journal_page_first 975
_journal_page_last 978
_journal_paper_doi 10.1002/zaac.19956210613
_journal_volume 621
_journal_year 1995
_chemical_formula_sum 'Au7 Ge2 K4'
_chemical_name_systematic 'K4 Au7 Ge2'
_space_group_IT_number 166
_symmetry_space_group_name_Hall '-R 3 2"'
_symmetry_space_group_name_H-M 'R -3 m :H'
_cell_angle_alpha 90
_cell_angle_beta 90
_cell_angle_gamma 120
_cell_formula_units_Z 3
_cell_length_a 6.411
_cell_length_b 6.411
_cell_length_c 27.912
_cell_volume 993.512
_citation_journal_id_ASTM ZAACAB
_cod_data_source_file gold_691.cif
_cod_data_source_block Au7Ge2K4
_cod_database_code 1510586

loop_
_symmetry_equiv_pos_as_xyz
x,y,z
-y,x-y,z
-x+y,-x,z
y,x,-z
-x,-x+y,-z
x-y,-y,-z
-x,-y,-z
y,-x+y,-z
x-y,x,-z
-y,-x,z
x,x-y,z
-x+y,y,z
x+2/3,y+1/3,z+1/3
-y+2/3,x-y+1/3,z+1/3
-x+y+2/3,-x+1/3,z+1/3
y+2/3,x+1/3,-z+1/3
-x+2/3,-x+y+1/3,-z+1/3
x-y+2/3,-y+1/3,-z+1/3
-x+2/3,-y+1/3,-z+1/3
y+2/3,-x+y+1/3,-z+1/3
x-y+2/3,x+1/3,-z+1/3
-y+2/3,-x+1/3,z+1/3
x+2/3,x-y+1/3,z+1/3
-x+y+2/3,y+1/3,z+1/3
x+1/3,y+2/3,z+2/3
-y+1/3,x-y+2/3,z+2/3
-x+y+1/3,-x+2/3,z+2/3
y+1/3,x+2/3,-z+2/3
-x+1/3,-x+y+2/3,-z+2/3
x-y+1/3,-y+2/3,-z+2/3
-x+1/3,-y+2/3,-z+2/3
y+1/3,-x+y+2/3,-z+2/3
x-y+1/3,x+2/3,-z+2/3
-y+1/3,-x+2/3,z+2/3
x+1/3,x-y+2/3,z+2/3
-x+y+1/3,y+2/3,z+2/3

loop_
_atom_site_label
_atom_site_type_symbol
_atom_site_fract_x
_atom_site_fract_y
_atom_site_fract_z
_atom_site_occupancy
_atom_site_U_iso_or_equiv
Au2 Au 0 0 0 1 0.0
K1 K+1 0 0 0.189 1 0.0
Au1 Au 0.5224 0.4776 0.25423 1 0.0
Ge1 Ge 0 0 0.4551 1 0.0
K2 K+1 0 0 0.3144 1 0.0
